data_1533108
loop_
_publ_author_name
'Edwards, A.J.'
'Jones, G.R.'

_publ_section_title
;
 Fluoride crystal structures. Part VI. Difluorobromine(III)
 hexafluoroantimonate(V)
;
_journal_name_full
;
Journal of the Chemical Society A: Inorganic, Physical, Theoretical (1966-1971)
;
_journal_page_first 1467
_journal_page_last 1470
_journal_volume 1969
_journal_year 1969
_chemical_formula_sum 'Br F8 Sb'
_chemical_name_systematic '(Br F2) (Sb F6)'
_space_group_IT_number 54
_symmetry_space_group_name_Hall '-P 2a 2ac'
_symmetry_space_group_name_H-M 'P c c a'
_cell_angle_alpha 90
_cell_angle_beta 90
_cell_angle_gamma 90
_cell_formula_units_Z 4
_cell_length_a 10.12
_cell_length_b 5.81
_cell_length_c 10.95
_cell_volume 643.829
_citation_journal_id_ASTM JCSIAP
_cod_data_source_file Edwards_JCSIAP_1969_1215.cif
_cod_data_source_block Br1F8Sb1
_cod_original_cell_volume 643.8293
_cod_original_formula_sum 'Br1 F8 Sb1'
_cod_database_code 1533108

loop_
_symmetry_equiv_pos_as_xyz
x,y,z
-x+1/2,-y,z
x+1/2,-y,-z+1/2
-x,y,-z+1/2
-x,-y,-z
x-1/2,y,-z
-x-1/2,y,z-1/2
x,-y,z-1/2

loop_
_atom_site_label
_atom_site_type_symbol
_atom_site_fract_x
_atom_site_fract_y
_atom_site_fract_z
_atom_site_occupancy
_atom_site_U_iso_or_equiv
F2 F-1 0.1492 0.3812 -0.0623 1 0.0
F3 F-1 0.0981 0.1258 0.3897 1 0.0
F4 F-1 0.1096 -0.1091 0.182 1 0.0
F1 F-1 0.1074 0.3476 0.1844 1 0.0
Sb1 Sb+5 0 0.1081 0.25 1 0.0
Br1 Br+3 0.25 0.5 0.0434 1 0.0
